data_7108005
loop_
_publ_author_name
'Eric Benson'
'Clifford Kubiak'

_publ_section_title
;
 Structural investigations into the deactivation pathway of the CO2
 reduction electrocatalyst Re(bpy)(CO)3Cl
;
_journal_name_full Chem.Commun.
_journal_page_first 7374
_journal_paper_doi 10.1039/c2cc32617e
_journal_volume 48
_journal_year 2012
_chemical_formula_sum 'C26 H16 N4 O6 Re2'
_chemical_formula_weight 852.83
_chemical_name_systematic
;
?
;
_space_group_IT_number 15
_symmetry_cell_setting monoclinic
_symmetry_space_group_name_Hall '-C 2yc'
_symmetry_space_group_name_H-M 'C 1 2/c 1'
_atom_sites_solution_hydrogens geom
_atom_sites_solution_primary direct
_atom_sites_solution_secondary difmap
_audit_creation_method SHELXL-97
_cell_angle_alpha 90.00
_cell_angle_beta 103.710(4)
_cell_angle_gamma 90.00
_cell_formula_units_Z 4
_cell_length_a 9.620(3)
_cell_length_b 19.620(6)
_cell_length_c 12.933(4)
_cell_measurement_reflns_used 2803
_cell_measurement_temperature 100(2)
_cell_measurement_theta_max 25.88
_cell_measurement_theta_min 2.41
_cell_volume 2371.5(13)
_computing_cell_refinement 'Bruker SAINT'
_computing_data_collection 'Bruker APEX2'
_computing_data_reduction 'Bruker SAINT'
_computing_molecular_graphics 'Bruker SHELXTL'
_computing_publication_material 'Bruker SHELXTL'
_computing_structure_refinement 'SHELXL-97 (Sheldrick, 2008)'
_computing_structure_solution 'SHELXS-97 (Sheldrick, 2008)'
_diffrn_ambient_temperature 100(2)
_diffrn_measured_fraction_theta_full 0.960
_diffrn_measured_fraction_theta_max 0.874
_diffrn_measurement_device_type 'Bruker APEX CCD'
_diffrn_measurement_method '\f scans'
_diffrn_radiation_monochromator graphite
_diffrn_radiation_source 'fine-focus sealed tube'
_diffrn_radiation_type MoK\a
_diffrn_radiation_wavelength 0.71073
_diffrn_reflns_av_R_equivalents 0.0638
_diffrn_reflns_av_sigmaI/netI 0.0707
_diffrn_reflns_limit_h_max 12
_diffrn_reflns_limit_h_min -12
_diffrn_reflns_limit_k_max 25
_diffrn_reflns_limit_k_min 0
_diffrn_reflns_limit_l_max 17
_diffrn_reflns_limit_l_min 0
_diffrn_reflns_number 2666
_diffrn_reflns_theta_full 25.00
_diffrn_reflns_theta_max 28.63
_diffrn_reflns_theta_min 2.08
_exptl_absorpt_coefficient_mu 10.252
_exptl_absorpt_correction_T_max 0.4589
_exptl_absorpt_correction_T_min 0.1119
_exptl_absorpt_correction_type multi-scan
_exptl_absorpt_process_details TWINABS
_exptl_crystal_colour green
_exptl_crystal_density_diffrn 2.389
_exptl_crystal_density_meas ?
_exptl_crystal_density_method 'not measured'
_exptl_crystal_description Plate
_exptl_crystal_F_000 1592
_exptl_crystal_size_max 0.38
_exptl_crystal_size_mid 0.21
_exptl_crystal_size_min 0.09
_refine_diff_density_max 2.355
_refine_diff_density_min -2.666
_refine_diff_density_rms 0.307
_refine_ls_extinction_method none
_refine_ls_goodness_of_fit_ref 1.006
_refine_ls_hydrogen_treatment constr
_refine_ls_matrix_type full
_refine_ls_number_parameters 173
_refine_ls_number_reflns 2666
_refine_ls_number_restraints 0
_refine_ls_restrained_S_all 1.006
_refine_ls_R_factor_all 0.0755
_refine_ls_R_factor_gt 0.0489
_refine_ls_shift/su_max 0.001
_refine_ls_shift/su_mean 0.000
_refine_ls_structure_factor_coef Fsqd
_refine_ls_weighting_details 'calc w=1/[\s^2^(Fo^2^)+(0.0731P)^2^+0.0000P] where P=(Fo^2^+2Fc^2^)/3'
_refine_ls_weighting_scheme calc
_refine_ls_wR_factor_gt 0.1094
_refine_ls_wR_factor_ref 0.1197
_reflns_number_gt 2015
_reflns_number_total 2666
_reflns_threshold_expression >2\s(I)
_cod_data_source_file c2cc32617e.txt
_cod_data_source_block '[Re(bpy)(CO)3]2'
_cod_depositor_comments
;
The following automatic conversions were performed:

'_exptl_crystal_density_meas' value 'not measured' was changed to '?'
- the value is perceived as not measured.

Automatic conversion script
Id: cif_fix_values 3008 2015-01-20 13:52:24Z robertas 
;
_cod_original_sg_symbol_H-M C2/c
_cod_database_code 7108005

loop_
_space_group_symop_id
_space_group_symop_operation_xyz
1 'x, y, z'
2 '-x, y, -z+1/2'
3 'x+1/2, y+1/2, z'
4 '-x+1/2, y+1/2, -z+1/2'
5 '-x, -y, -z'
6 'x, -y, z-1/2'
7 '-x+1/2, -y+1/2, -z'
8 'x+1/2, -y+1/2, z-1/2'

loop_
_atom_site_label
_atom_site_type_symbol
_atom_site_fract_x
_atom_site_fract_y
_atom_site_fract_z
_atom_site_U_iso_or_equiv
_atom_site_adp_type
_atom_site_occupancy
_atom_site_symmetry_multiplicity
_atom_site_calc_flag
_atom_site_refinement_flags
Re1 Re 0.47896(4) 0.63815(2) 0.62823(3) 0.01858(15) Uani 1 1 d .
O1 O 0.3294(8) 0.5037(4) 0.6533(6) 0.0281(17) Uani 1 1 d .
O2 O 0.2069(7) 0.7180(4) 0.6339(6) 0.0233(16) Uani 1 1 d .
O3 O 0.3581(9) 0.6294(4) 0.3884(6) 0.0285(18) Uani 1 1 d .
N1 N 0.6879(8) 0.5960(4) 0.6311(6) 0.0204(18) Uani 1 1 d .
N2 N 0.6120(9) 0.7261(5) 0.6329(6) 0.023(2) Uani 1 1 d .
C1 C 0.3862(10) 0.5543(6) 0.6452(8) 0.023(2) Uani 1 1 d .
C2 C 0.3090(11) 0.6892(5) 0.6355(8) 0.022(2) Uani 1 1 d .
C3 C 0.4081(10) 0.6338(5) 0.4753(9) 0.023(2) Uani 1 1 d .
C4 C 0.7137(12) 0.5304(7) 0.6236(8) 0.030(3) Uani 1 1 d .
H4 H 0.6389 0.4988 0.6237 0.036 Uiso 1 1 calc R
C5 C 0.8460(11) 0.5058(6) 0.6156(8) 0.028(2) Uani 1 1 d .
H5 H 0.8609 0.4581 0.6112 0.033 Uiso 1 1 calc R
C6 C 0.9568(11) 0.5512(6) 0.6138(7) 0.024(2) Uani 1 1 d .
H6 H 1.0485 0.5356 0.6087 0.029 Uiso 1 1 calc R
C7 C 0.9281(12) 0.6185(6) 0.6199(9) 0.030(3) Uani 1 1 d .
H7 H 1.0018 0.6503 0.6180 0.035 Uiso 1 1 calc R
C8 C 0.8012(11) 0.6422(5) 0.6283(8) 0.019(2) Uani 1 1 d .
C9 C 0.7541(11) 0.7139(5) 0.6331(8) 0.021(2) Uani 1 1 d .
C10 C 0.8498(11) 0.7689(5) 0.6364(8) 0.024(2) Uani 1 1 d .
H10 H 0.9459 0.7600 0.6336 0.029 Uiso 1 1 calc R
C11 C 0.8060(12) 0.8350(5) 0.6434(9) 0.024(2) Uani 1 1 d .
H11 H 0.8707 0.8721 0.6477 0.029 Uiso 1 1 calc R
C12 C 0.6626(12) 0.8456(5) 0.6441(8) 0.024(2) Uani 1 1 d .
H12 H 0.6279 0.8905 0.6485 0.029 Uiso 1 1 calc R
C13 C 0.5716(11) 0.7907(5) 0.6383(8) 0.024(2) Uani 1 1 d .
H13 H 0.4744 0.7995 0.6381 0.029 Uiso 1 1 calc R

loop_
_atom_site_aniso_label
_atom_site_aniso_U_11
_atom_site_aniso_U_22
_atom_site_aniso_U_33
_atom_site_aniso_U_23
_atom_site_aniso_U_13
_atom_site_aniso_U_12
Re1 0.0162(2) 0.0175(2) 0.0234(2) -0.00084(18) 0.00716(15) -0.0014(2)
O1 0.028(4) 0.026(5) 0.032(4) -0.003(3) 0.011(3) -0.006(4)
O2 0.017(3) 0.013(4) 0.043(4) -0.002(3) 0.012(3) 0.001(3)
O3 0.034(4) 0.036(5) 0.015(4) -0.004(3) 0.004(3) -0.008(4)
N1 0.021(4) 0.022(5) 0.020(4) 0.008(4) 0.008(3) 0.008(4)
N2 0.022(4) 0.030(5) 0.016(4) -0.002(4) 0.003(4) -0.013(4)
C1 0.015(4) 0.034(7) 0.018(5) 0.005(4) 0.001(4) -0.001(5)
C2 0.029(6) 0.010(5) 0.028(5) 0.003(4) 0.013(4) -0.009(5)
C3 0.018(5) 0.013(5) 0.036(7) -0.001(4) 0.003(4) -0.002(4)
C4 0.023(5) 0.038(7) 0.031(6) -0.006(5) 0.013(5) 0.007(5)
C5 0.021(5) 0.029(7) 0.033(6) -0.006(5) 0.006(4) 0.005(5)
C6 0.024(5) 0.026(6) 0.025(6) -0.010(4) 0.010(4) -0.005(5)
C7 0.024(5) 0.032(7) 0.033(7) -0.011(5) 0.008(5) 0.011(5)
C8 0.023(5) 0.024(5) 0.012(5) -0.004(4) 0.006(4) -0.001(5)
C9 0.033(6) 0.016(6) 0.016(5) 0.001(4) 0.009(4) 0.006(4)
C10 0.020(5) 0.026(6) 0.021(5) -0.002(4) -0.006(4) -0.013(4)
C11 0.025(5) 0.013(5) 0.036(6) -0.005(4) 0.009(5) -0.010(4)
C12 0.030(5) 0.011(5) 0.029(6) 0.000(4) 0.003(5) 0.001(4)
C13 0.026(5) 0.020(6) 0.028(6) 0.004(4) 0.011(5) 0.002(5)

loop_
_atom_type_symbol
_atom_type_description
_atom_type_scat_dispersion_real
_atom_type_scat_dispersion_imag
_atom_type_scat_source
C C 0.0033 0.0016 'International Tables Vol C Tables 4.2.6.8 and 6.1.1.4'
H H 0.0000 0.0000 'International Tables Vol C Tables 4.2.6.8 and 6.1.1.4'
N N 0.0061 0.0033 'International Tables Vol C Tables 4.2.6.8 and 6.1.1.4'
O O 0.0106 0.0060 'International Tables Vol C Tables 4.2.6.8 and 6.1.1.4'
Re Re -1.0185 7.2310 'International Tables Vol C Tables 4.2.6.8 and 6.1.1.4'

loop_
_geom_angle_atom_site_label_1
_geom_angle_atom_site_label_2
_geom_angle_atom_site_label_3
_geom_angle
_geom_angle_site_symmetry_3
N1 Re1 Re1 94.9(2) 2_656
N2 Re1 Re1 92.2(2) 2_656
N2 Re1 N1 76.2(3) .
C1 Re1 Re1 80.4(3) 2_656
C1 Re1 N1 97.2(4) .
C1 Re1 N2 169.7(4) .
C1 Re1 C2 91.0(4) .
C1 Re1 C3 91.1(4) .
C2 Re1 Re1 81.9(3) 2_656
C2 Re1 N1 170.6(4) .
C2 Re1 N2 95.0(4) .
C3 Re1 Re1 167.1(3) 2_656
C3 Re1 N1 95.8(4) .
C3 Re1 N2 97.4(4) .
C3 Re1 C2 88.6(4) .
C4 N1 Re1 124.2(7) .
C4 N1 C8 117.4(9) .
C8 N1 Re1 118.1(7) .
C9 N2 Re1 116.3(7) .
C13 N2 Re1 126.0(7) .
C13 N2 C9 117.6(9) .
O1 C1 Re1 178.6(9) .
O2 C2 Re1 176.2(9) .
O3 C3 Re1 174.8(9) .
N1 C4 H4 118.7 .
N1 C4 C5 122.5(11) .
C5 C4 H4 118.7 .
C4 C5 H5 120.1 .
C4 C5 C6 119.8(11) .
C6 C5 H5 120.1 .
C5 C6 H6 121.5 .
C7 C6 C5 117.0(10) .
C7 C6 H6 121.5 .
C6 C7 H7 118.4 .
C8 C7 C6 123.2(12) .
C8 C7 H7 118.4 .
N1 C8 C9 111.0(9) .
C7 C8 N1 120.1(10) .
C7 C8 C9 128.9(11) .
N2 C9 C8 118.3(9) .
N2 C9 C10 120.2(9) .
C10 C9 C8 121.5(10) .
C9 C10 H10 119.5 .
C11 C10 C9 121.1(10) .
C11 C10 H10 119.5 .
C10 C11 H11 121.3 .
C10 C11 C12 117.3(9) .
C12 C11 H11 121.3 .
C11 C12 H12 120.0 .
C13 C12 C11 120.0(9) .
C13 C12 H12 120.0 .
N2 C13 C12 123.8(10) .
N2 C13 H13 118.1 .
C12 C13 H13 118.1 .

loop_
_geom_bond_atom_site_label_1
_geom_bond_atom_site_label_2
_geom_bond_distance
_geom_bond_site_symmetry_2
Re1 Re1 3.0791(13) 2_656
Re1 N1 2.165(8) .
Re1 N2 2.141(8) .
Re1 C1 1.909(11) .
Re1 C2 1.939(11) .
Re1 C3 1.935(11) .
O1 C1 1.150(12) .
O2 C2 1.129(12) .
O3 C3 1.116(13) .
N1 C4 1.319(15) .
N1 C8 1.424(13) .
N2 C9 1.387(13) .
N2 C13 1.333(13) .
C4 H4 0.9500 .
C4 C5 1.389(14) .
C5 H5 0.9500 .
C5 C6 1.394(15) .
C6 H6 0.9500 .
C6 C7 1.355(15) .
C7 H7 0.9500 .
C7 C8 1.335(14) .
C8 C9 1.484(14) .
C9 C10 1.412(15) .
C10 H10 0.9500 .
C10 C11 1.374(15) .
C11 H11 0.9500 .
C11 C12 1.397(15) .
C12 H12 0.9500 .
C12 C13 1.378(14) .
C13 H13 0.9500 .
